data_7204791
loop_
_publ_author_name
'Charmant, Jonathan P. H.'
'Jahan, A. H. M. Monowar'
'Norman, Nicholas C.'
'Orpen, A. Guy'
'Podesta, Thomas J.'

_publ_section_title
;
 Coordination polymers formed by Bi(SC6F5)3 with multidentate
 polypyridyl ligands
;
_journal_issue 7
_journal_name_full CrystEngComm
_journal_page_first 29
_journal_paper_doi 10.1039/b315176j
_journal_volume 6
_journal_year 2004
_chemical_formula_sum 'C33 H19 Bi F15 N3 O S3'
_chemical_formula_weight 1063.67
_chemical_name_systematic
;
?
;
_space_group_IT_number 14
_symmetry_cell_setting monoclinic
_symmetry_space_group_name_Hall '-P 2yn'
_symmetry_space_group_name_H-M 'P 1 21/n 1'
_atom_sites_solution_hydrogens geom
_atom_sites_solution_primary direct
_atom_sites_solution_secondary difmap
_audit_creation_method SHELXL-97
_cell_angle_alpha 90.00
_cell_angle_beta 97.14(2)
_cell_angle_gamma 90.00
_cell_formula_units_Z 4
_cell_length_a 8.968(2)
_cell_length_b 16.616(4)
_cell_length_c 24.746(7)
_cell_measurement_reflns_used 3784
_cell_measurement_temperature 173(2)
_cell_measurement_theta_max 23.8
_cell_measurement_theta_min 2.5
_cell_volume 3658.9(16)
_computing_cell_refinement 'Bruker SMART'
_computing_data_collection 'Bruker SMART'
_computing_data_reduction 'Bruker SAINT'
_computing_molecular_graphics 'Bruker SHELXTL'
_computing_publication_material 'Bruker SHELXTL'
_computing_structure_refinement 'SHELXL-97 (Sheldrick, 1997)'
_computing_structure_solution 'SHELXS-97 (Sheldrick, 1990)'
_diffrn_ambient_temperature 173(2)
_diffrn_detector_area_resol_mean 8.3
_diffrn_measured_fraction_theta_full 0.996
_diffrn_measured_fraction_theta_max 0.996
_diffrn_measurement_device_type 'CCD area detector'
_diffrn_measurement_method 'Frames, each covering 0.3 \% in \w'
_diffrn_radiation_monochromator graphite
_diffrn_radiation_source 'fine-focus sealed tube'
_diffrn_radiation_type MoK\a
_diffrn_radiation_wavelength 0.71073
_diffrn_reflns_av_R_equivalents 0.0871
_diffrn_reflns_av_sigmaI/netI 0.1203
_diffrn_reflns_limit_h_max 11
_diffrn_reflns_limit_h_min -8
_diffrn_reflns_limit_k_max 21
_diffrn_reflns_limit_k_min -21
_diffrn_reflns_limit_l_max 32
_diffrn_reflns_limit_l_min -31
_diffrn_reflns_number 23385
_diffrn_reflns_theta_full 27.49
_diffrn_reflns_theta_max 27.49
_diffrn_reflns_theta_min 1.66
_diffrn_standards_decay_% 0
_exptl_absorpt_coefficient_mu 5.100
_exptl_absorpt_correction_T_max 0.601
_exptl_absorpt_correction_T_min 0.496
_exptl_absorpt_correction_type multi-scan
_exptl_absorpt_process_details 'SADABS (Sheldrick, 2001)'
_exptl_crystal_colour yellow
_exptl_crystal_density_diffrn 1.931
_exptl_crystal_density_method 'not measured'
_exptl_crystal_description block
_exptl_crystal_F_000 2048
_exptl_crystal_size_max 0.20
_exptl_crystal_size_mid 0.10
_exptl_crystal_size_min 0.10
_refine_diff_density_max 0.868
_refine_diff_density_min -0.973
_refine_diff_density_rms 0.151
_refine_ls_extinction_method none
_refine_ls_goodness_of_fit_ref 0.937
_refine_ls_hydrogen_treatment constr
_refine_ls_matrix_type full
_refine_ls_number_parameters 505
_refine_ls_number_reflns 8376
_refine_ls_number_restraints 0
_refine_ls_restrained_S_all 0.937
_refine_ls_R_factor_all 0.1091
_refine_ls_R_factor_gt 0.0462
_refine_ls_shift/su_max 0.010
_refine_ls_shift/su_mean 0.000
_refine_ls_structure_factor_coef Fsqd
_refine_ls_weighting_details 'calc w=1/[\s^2^(Fo^2^)+(0.0268P)^2^+0.0000P] where P=(Fo^2^+2Fc^2^)/3'
_refine_ls_weighting_scheme calc
_refine_ls_wR_factor_gt 0.0730
_refine_ls_wR_factor_ref 0.0873
_reflns_number_gt 4908
_reflns_number_total 8376
_reflns_threshold_expression >2\s(I)
_cod_data_source_file b315176j.txt
_cod_data_source_block 4
_cod_depositor_comments
;
The following automatic conversions were performed:
'_symmetry_cell_setting' value 'Monoclinic' changed to 'monoclinic'
according to '/home/saulius/struct/CIF-dictionaries/cif_core.dic'
dictionary named 'cif_core.dic' version 2.4.1 from 2010-06-29.

Automatic conversion script
Id: cif_fix_enum 1527 2010-12-29 10:47:43Z saulius 
;
_cod_original_cell_volume 3659.1(18)
_cod_original_sg_symbol_H-M P2(1)/n
_cod_database_code 7204791

loop_
_symmetry_equiv_pos_as_xyz
'x, y, z'
'-x+1/2, y+1/2, -z+1/2'
'-x, -y, -z'
'x-1/2, -y-1/2, z-1/2'

loop_
_atom_site_label
_atom_site_type_symbol
_atom_site_fract_x
_atom_site_fract_y
_atom_site_fract_z
_atom_site_U_iso_or_equiv
_atom_site_adp_type
_atom_site_occupancy
_atom_site_symmetry_multiplicity
_atom_site_calc_flag
_atom_site_refinement_flags
_atom_site_disorder_assembly
_atom_site_disorder_group
Bi1 Bi 0.87377(3) 0.841510(15) 0.807884(10) 0.02827(8) Uani 1 1 d . . .
S1 S 0.7941(2) 0.98278(11) 0.76522(7) 0.0403(5) Uani 1 1 d . . .
S3 S 0.6617(2) 0.87393(11) 0.86770(8) 0.0418(5) Uani 1 1 d . . .
S2 S 0.6638(2) 0.78268(11) 0.73431(8) 0.0417(5) Uani 1 1 d . . .
C1 C 1.1513(14) 0.8752(5) 0.7065(5) 0.102(5) Uani 1 1 d . . .
H1 H 1.0935 0.8487 0.6782 0.123 Uiso 1 1 calc R . .
C2 C 1.2847(17) 0.9279(6) 0.6378(4) 0.145(6) Uani 1 1 d . . .
H2A H 1.2092 0.9036 0.6120 0.217 Uiso 1 1 calc R . .
H2B H 1.3804 0.9037 0.6346 0.217 Uiso 1 1 calc R . .
H2C H 1.2895 0.9845 0.6306 0.217 Uiso 1 1 calc R . .
C3 C 1.3678(13) 0.9530(8) 0.7296(5) 0.138(5) Uani 1 1 d . . .
H3A H 1.3429 0.9446 0.7658 0.208 Uiso 1 1 calc R . .
H3B H 1.3737 1.0097 0.7227 0.208 Uiso 1 1 calc R . .
H3C H 1.4629 0.9283 0.7261 0.208 Uiso 1 1 calc R . .
C11 C 0.9264(8) 1.0507(4) 0.7975(3) 0.0316(17) Uani 1 1 d . . .
C12 C 0.9216(8) 1.0777(4) 0.8503(3) 0.0329(17) Uani 1 1 d . . .
C13 C 1.0186(9) 1.1336(4) 0.8758(3) 0.044(2) Uani 1 1 d . . .
C14 C 1.1241(9) 1.1679(5) 0.8467(4) 0.051(2) Uani 1 1 d . . .
C15 C 1.1353(8) 1.1430(4) 0.7945(3) 0.0412(19) Uani 1 1 d . . .
C16 C 1.0344(8) 1.0855(4) 0.7705(3) 0.0385(18) Uani 1 1 d . . .
C21 C 0.6025(9) 0.7842(4) 0.8961(3) 0.0351(18) Uani 1 1 d . . .
C22 C 0.6645(10) 0.7568(5) 0.9464(3) 0.053(2) Uani 1 1 d . . .
C23 C 0.6125(11) 0.6895(6) 0.9699(3) 0.063(3) Uani 1 1 d . . .
C24 C 0.4940(13) 0.6467(5) 0.9438(4) 0.068(3) Uani 1 1 d . . .
C25 C 0.4258(10) 0.6737(5) 0.8939(4) 0.057(2) Uani 1 1 d . . .
C26 C 0.4799(9) 0.7412(4) 0.8710(3) 0.043(2) Uani 1 1 d . . .
C31 C 0.7731(8) 0.7540(4) 0.6832(3) 0.0371(18) Uani 1 1 d . . .
C32 C 0.8778(8) 0.6927(4) 0.6895(3) 0.0360(18) Uani 1 1 d . . .
C33 C 0.9529(8) 0.6655(5) 0.6476(3) 0.0446(19) Uani 1 1 d . . .
C34 C 0.9280(10) 0.7016(6) 0.5976(3) 0.055(2) Uani 1 1 d . . .
C35 C 0.8304(10) 0.7649(6) 0.5903(3) 0.058(2) Uani 1 1 d . . .
C36 C 0.7544(9) 0.7898(5) 0.6325(3) 0.048(2) Uani 1 1 d . . .
C101 C 1.0021(10) 0.7004(4) 0.9096(3) 0.053(2) Uani 1 1 d . . .
H10A H 1.0576 0.7473 0.9169 0.063 Uiso 1 1 calc R . .
C102 C 1.0265(11) 0.6366(4) 0.9463(3) 0.064(3) Uani 1 1 d . . .
H10B H 1.0977 0.6411 0.9768 0.077 Uiso 1 1 calc R . .
C103 C 0.9450(11) 0.5674(4) 0.9369(3) 0.061(3) Uani 1 1 d . . .
C104 C 0.8446(10) 0.5644(4) 0.8905(3) 0.048(2) Uani 1 1 d . . .
H10C H 0.7881 0.5181 0.8822 0.057 Uiso 1 1 calc R . .
C105 C 0.8268(9) 0.6298(4) 0.8557(3) 0.043(2) Uani 1 1 d . . .
H10D H 0.7578 0.6262 0.8245 0.052 Uiso 1 1 calc R . .
C106 C 0.9621(16) 0.4975(6) 0.9756(3) 0.124(5) Uani 1 1 d . . .
H10E H 0.8614 0.4801 0.9805 0.149 Uiso 1 1 calc R . .
H10F H 1.0070 0.4541 0.9569 0.149 Uiso 1 1 calc R . .
C301 C 1.0549(9) 0.9196(5) 0.9401(3) 0.053(2) Uani 1 1 d . . .
H30A H 0.9622 0.9072 0.9512 0.064 Uiso 1 1 calc R . .
C302 C 1.1645(9) 0.9487(5) 0.9773(3) 0.055(2) Uani 1 1 d . . .
H30B H 1.1464 0.9539 1.0134 0.066 Uiso 1 1 calc R . .
C303 C 1.3008(9) 0.9706(4) 0.9633(3) 0.0408(19) Uani 1 1 d . . .
C304 C 1.3199(9) 0.9578(4) 0.9102(3) 0.050(2) Uani 1 1 d . . .
H30C H 1.4105 0.9712 0.8979 0.060 Uiso 1 1 calc R . .
C305 C 1.2071(9) 0.9257(4) 0.8754(3) 0.043(2) Uani 1 1 d . . .
H30D H 1.2252 0.9156 0.8398 0.052 Uiso 1 1 calc R . .
C306 C 1.4196(8) 1.0064(5) 1.0051(3) 0.055(2) Uani 1 1 d . . .
H30E H 1.4018 1.0639 1.0069 0.065 Uiso 1 1 calc R . .
H30F H 1.4072 0.9839 1.0404 0.065 Uiso 1 1 calc R . .
N1 N 0.9043(7) 0.6976(4) 0.8652(2) 0.0422(16) Uani 1 1 d . . .
N2 N 1.0738(7) 0.9080(3) 0.8887(2) 0.0395(15) Uani 1 1 d . . .
N3 N 1.2491(9) 0.9162(4) 0.6893(3) 0.057(2) Uani 1 1 d . . .
F12 F 0.8177(5) 1.0470(2) 0.88000(16) 0.0442(11) Uani 1 1 d . . .
F13 F 1.0084(5) 1.1577(3) 0.92659(18) 0.0610(12) Uani 1 1 d . . .
F14 F 1.2190(5) 1.2237(3) 0.87027(19) 0.0657(14) Uani 1 1 d . . .
F15 F 1.2378(5) 1.1764(3) 0.76616(19) 0.0686(15) Uani 1 1 d . . .
F16 F 1.0451(5) 1.0657(2) 0.71827(17) 0.0532(12) Uani 1 1 d . . .
F22 F 0.7780(6) 0.7957(3) 0.97485(18) 0.0701(15) Uani 1 1 d . . .
F23 F 0.6752(7) 0.6624(4) 1.0180(2) 0.104(2) Uani 1 1 d . . .
F24 F 0.4394(8) 0.5802(3) 0.9649(2) 0.107(2) Uani 1 1 d . . .
F25 F 0.3064(6) 0.6331(3) 0.8673(2) 0.0912(19) Uani 1 1 d . . .
F26 F 0.4114(5) 0.7655(3) 0.82310(18) 0.0625(14) Uani 1 1 d . . .
F32 F 0.9072(5) 0.6563(3) 0.73759(16) 0.0540(11) Uani 1 1 d . . .
F33 F 1.0487(5) 0.6037(3) 0.6551(2) 0.0661(14) Uani 1 1 d . . .
F34 F 1.0018(6) 0.6763(3) 0.55652(18) 0.0863(18) Uani 1 1 d . . .
F35 F 0.8045(6) 0.8004(4) 0.5411(2) 0.104(2) Uani 1 1 d . . .
F36 F 0.6553(6) 0.8510(3) 0.62187(19) 0.0768(15) Uani 1 1 d . . .
O1 O 1.1096(7) 0.8598(4) 0.7488(3) 0.078(2) Uani 1 1 d . . .

loop_
_atom_site_aniso_label
_atom_site_aniso_U_11
_atom_site_aniso_U_22
_atom_site_aniso_U_33
_atom_site_aniso_U_23
_atom_site_aniso_U_13
_atom_site_aniso_U_12
Bi1 0.03094(14) 0.02673(12) 0.02710(13) 0.00228(14) 0.00342(9) -0.00256(16)
S1 0.0446(13) 0.0312(10) 0.0424(12) 0.0063(9) -0.0058(9) -0.0033(9)
S3 0.0472(13) 0.0350(10) 0.0472(12) -0.0024(9) 0.0209(10) -0.0017(9)
S2 0.0350(12) 0.0465(11) 0.0436(12) -0.0121(9) 0.0054(9) -0.0105(10)
C1 0.136(12) 0.040(5) 0.150(12) -0.028(7) 0.095(10) -0.014(7)
C2 0.30(2) 0.076(8) 0.080(8) 0.010(7) 0.089(11) 0.038(10)
C3 0.061(9) 0.192(15) 0.160(13) -0.005(12) 0.004(9) 0.012(10)
C11 0.035(4) 0.021(3) 0.038(4) 0.005(3) -0.002(3) 0.006(3)
C12 0.033(5) 0.027(4) 0.039(4) 0.006(3) 0.005(4) 0.002(3)
C13 0.040(5) 0.037(4) 0.052(5) -0.009(4) 0.002(4) 0.001(4)
C14 0.040(5) 0.032(4) 0.077(6) -0.001(4) -0.011(4) -0.001(4)
C15 0.032(4) 0.036(5) 0.053(5) 0.011(4) -0.007(4) -0.004(4)
C16 0.036(5) 0.042(4) 0.038(5) 0.011(4) 0.007(4) 0.000(4)
C21 0.044(5) 0.035(4) 0.031(4) 0.000(3) 0.023(4) -0.003(4)
C22 0.066(6) 0.053(5) 0.045(5) -0.007(4) 0.028(5) -0.012(5)
C23 0.081(7) 0.079(7) 0.033(5) 0.016(5) 0.020(5) 0.004(6)
C24 0.105(9) 0.040(5) 0.065(7) 0.007(5) 0.043(6) -0.007(6)
C25 0.063(6) 0.049(6) 0.067(6) -0.018(5) 0.038(5) -0.015(5)
C26 0.055(6) 0.039(4) 0.037(5) -0.004(4) 0.020(4) -0.004(4)
C31 0.037(5) 0.037(4) 0.037(4) -0.006(3) 0.002(4) -0.009(4)
C32 0.039(5) 0.032(4) 0.035(4) 0.000(3) -0.001(4) -0.007(4)
C33 0.041(5) 0.042(4) 0.051(5) -0.015(4) 0.007(4) 0.002(4)
C34 0.046(6) 0.081(6) 0.038(5) -0.017(5) 0.005(4) -0.011(5)
C35 0.052(6) 0.092(7) 0.030(5) 0.017(5) 0.006(4) -0.002(6)
C36 0.029(5) 0.063(5) 0.052(5) 0.010(4) 0.004(4) 0.000(4)
C101 0.067(6) 0.029(4) 0.062(6) 0.009(4) 0.008(5) -0.003(4)
C102 0.093(8) 0.040(5) 0.052(6) 0.010(4) -0.024(5) -0.011(5)
C103 0.110(8) 0.030(4) 0.037(5) 0.015(4) -0.009(5) -0.004(5)
C104 0.077(7) 0.024(4) 0.043(5) 0.000(3) 0.010(5) -0.005(4)
C105 0.055(6) 0.046(5) 0.030(4) 0.000(4) 0.008(4) -0.003(4)
C106 0.254(16) 0.051(6) 0.051(7) 0.033(5) -0.049(8) -0.040(8)
C301 0.046(6) 0.076(6) 0.039(5) -0.008(4) 0.016(4) -0.017(5)
C302 0.048(6) 0.085(7) 0.033(5) -0.014(4) 0.011(4) -0.013(5)
C303 0.044(5) 0.039(4) 0.041(5) -0.005(4) 0.007(4) 0.003(4)
C304 0.037(5) 0.055(5) 0.060(6) 0.000(4) 0.017(4) -0.004(4)
C305 0.045(5) 0.053(5) 0.033(4) -0.006(4) 0.010(4) 0.000(4)
C306 0.049(6) 0.058(5) 0.059(6) -0.015(4) 0.017(5) -0.001(5)
N1 0.047(4) 0.047(4) 0.032(4) 0.006(3) 0.001(3) -0.003(4)
N2 0.033(4) 0.040(4) 0.046(4) 0.003(3) 0.008(3) 0.000(3)
N3 0.071(6) 0.046(4) 0.058(5) 0.003(4) 0.027(4) 0.006(4)
F12 0.037(3) 0.047(3) 0.049(3) -0.006(2) 0.009(2) -0.001(2)
F13 0.063(3) 0.058(3) 0.061(3) -0.019(3) 0.005(2) -0.009(3)
F14 0.055(3) 0.052(3) 0.086(4) 0.001(3) -0.010(3) -0.020(3)
F15 0.057(3) 0.071(3) 0.077(3) 0.034(3) 0.008(3) -0.024(3)
F16 0.058(3) 0.057(3) 0.045(3) 0.009(2) 0.008(2) -0.003(2)
F22 0.073(4) 0.094(4) 0.041(3) 0.002(3) 0.000(3) -0.019(3)
F23 0.146(6) 0.117(5) 0.053(3) 0.036(4) 0.019(3) 0.023(5)
F24 0.168(7) 0.064(3) 0.104(5) 0.015(3) 0.076(5) -0.028(4)
F25 0.088(4) 0.094(4) 0.100(4) -0.038(3) 0.045(3) -0.055(3)
F26 0.052(3) 0.089(4) 0.045(3) -0.009(3) 0.000(2) -0.008(3)
F32 0.061(3) 0.054(3) 0.048(3) 0.019(2) 0.010(2) 0.012(3)
F33 0.057(3) 0.052(3) 0.093(4) -0.014(3) 0.022(3) 0.009(3)
F34 0.081(4) 0.134(5) 0.048(3) -0.036(3) 0.026(3) 0.005(4)
F35 0.083(4) 0.181(6) 0.049(3) 0.045(4) 0.015(3) 0.028(4)
F36 0.065(3) 0.088(4) 0.077(4) 0.035(3) 0.008(3) 0.028(3)
O1 0.063(4) 0.103(5) 0.075(4) 0.030(4) 0.038(4) 0.023(4)

loop_
_atom_type_symbol
_atom_type_description
_atom_type_scat_dispersion_real
_atom_type_scat_dispersion_imag
_atom_type_scat_source
C C 0.0033 0.0016 'International Tables Vol C Tables 4.2.6.8 and 6.1.1.4'
H H 0.0000 0.0000 'International Tables Vol C Tables 4.2.6.8 and 6.1.1.4'
N N 0.0061 0.0033 'International Tables Vol C Tables 4.2.6.8 and 6.1.1.4'
F F 0.0171 0.0103 'International Tables Vol C Tables 4.2.6.8 and 6.1.1.4'
S S 0.1246 0.1234 'International Tables Vol C Tables 4.2.6.8 and 6.1.1.4'
Bi Bi -4.1077 10.2566 'International Tables Vol C Tables 4.2.6.8 and 6.1.1.4'
O O 0.0106 0.0060 'International Tables Vol C Tables 4.2.6.8 and 6.1.1.4'

loop_
_geom_angle_atom_site_label_1
_geom_angle_atom_site_label_2
_geom_angle_atom_site_label_3
_geom_angle
_geom_angle_site_symmetry_1
_geom_angle_site_symmetry_3
_geom_angle_publ_flag
S3 Bi1 S1 82.12(6) . . ?
S3 Bi1 S2 87.70(7) . . ?
S1 Bi1 S2 85.34(7) . . ?
S3 Bi1 O1 161.48(14) . . ?
S1 Bi1 O1 82.90(14) . . ?
S2 Bi1 O1 101.86(15) . . ?
S3 Bi1 N2 87.70(14) . . ?
S1 Bi1 N2 93.07(13) . . ?
S2 Bi1 N2 175.30(13) . . ?
O1 Bi1 N2 82.3(2) . . ?
S3 Bi1 N1 85.43(14) . . ?
S1 Bi1 N1 167.48(14) . . ?
S2 Bi1 N1 92.89(15) . . ?
O1 Bi1 N1 109.58(18) . . ?
N2 Bi1 N1 87.71(18) . . ?
C11 S1 Bi1 104.8(2) . . ?
C21 S3 Bi1 109.3(2) . . ?
C31 S2 Bi1 100.5(2) . . ?
O1 C1 N3 138.2(13) . . ?
C16 C11 C12 115.4(7) . . ?
C16 C11 S1 121.8(6) . . ?
C12 C11 S1 122.6(6) . . ?
F12 C12 C13 116.4(7) . . ?
F12 C12 C11 119.5(6) . . ?
C13 C12 C11 124.1(7) . . ?
F13 C13 C12 121.5(7) . . ?
F13 C13 C14 119.9(7) . . ?
C12 C13 C14 118.5(7) . . ?
F14 C14 C15 120.0(8) . . ?
F14 C14 C13 119.9(8) . . ?
C15 C14 C13 120.1(7) . . ?
F15 C15 C14 120.1(7) . . ?
F15 C15 C16 120.7(7) . . ?
C14 C15 C16 119.1(7) . . ?
F16 C16 C11 120.2(7) . . ?
F16 C16 C15 117.1(7) . . ?
C11 C16 C15 122.7(7) . . ?
C22 C21 C26 116.2(7) . . ?
C22 C21 S3 122.3(6) . . ?
C26 C21 S3 121.3(6) . . ?
F22 C22 C23 116.8(8) . . ?
F22 C22 C21 121.0(7) . . ?
C23 C22 C21 122.2(9) . . ?
F23 C23 C22 121.9(10) . . ?
F23 C23 C24 117.5(9) . . ?
C22 C23 C24 120.6(9) . . ?
F24 C24 C23 122.9(10) . . ?
F24 C24 C25 118.3(10) . . ?
C23 C24 C25 118.8(8) . . ?
F25 C25 C26 120.2(9) . . ?
F25 C25 C24 120.2(8) . . ?
C26 C25 C24 119.6(9) . . ?
F26 C26 C25 118.0(8) . . ?
F26 C26 C21 119.6(7) . . ?
C25 C26 C21 122.5(8) . . ?
C36 C31 C32 115.2(7) . . ?
C36 C31 S2 121.4(6) . . ?
C32 C31 S2 123.4(6) . . ?
F32 C32 C33 117.5(7) . . ?
F32 C32 C31 119.5(7) . . ?
C33 C32 C31 123.0(7) . . ?
F33 C33 C34 119.5(7) . . ?
F33 C33 C32 120.8(7) . . ?
C34 C33 C32 119.7(8) . . ?
F34 C34 C35 120.6(8) . . ?
F34 C34 C33 120.3(8) . . ?
C35 C34 C33 119.1(8) . . ?
F35 C35 C34 119.4(8) . . ?
F35 C35 C36 120.4(9) . . ?
C34 C35 C36 120.1(8) . . ?
F36 C36 C35 117.0(7) . . ?
F36 C36 C31 120.2(7) . . ?
C35 C36 C31 122.8(8) . . ?
N1 C101 C102 123.4(8) . . ?
C103 C102 C101 119.5(8) . . ?
C102 C103 C104 117.0(7) . . ?
C102 C103 C106 122.2(8) . . ?
C104 C103 C106 120.7(8) . . ?
C103 C104 C105 120.4(7) . . ?
N1 C105 C104 122.6(7) . . ?
C106 C106 C103 122.5(11) 3_767 . ?
N2 C301 C302 122.7(8) . . ?
C301 C302 C303 121.4(7) . . ?
C302 C303 C304 115.4(7) . . ?
C302 C303 C306 120.6(7) . . ?
C304 C303 C306 123.9(7) . . ?
C305 C304 C303 120.1(7) . . ?
N2 C305 C304 124.0(7) . . ?
C306 C306 C303 115.9(8) 3_877 . ?
C101 N1 C105 117.1(7) . . ?
C101 N1 Bi1 114.2(5) . . ?
C105 N1 Bi1 128.5(5) . . ?
C305 N2 C301 116.1(7) . . ?
C305 N2 Bi1 116.1(5) . . ?
C301 N2 Bi1 127.6(5) . . ?
C1 N3 C2 131.5(11) . . ?
C1 N3 C3 118.4(10) . . ?
C2 N3 C3 109.5(10) . . ?
C1 O1 Bi1 148.0(8) . . ?

loop_
_geom_bond_atom_site_label_1
_geom_bond_atom_site_label_2
_geom_bond_distance
_geom_bond_site_symmetry_2
_geom_bond_publ_flag
Bi1 S3 2.607(2) . ?
Bi1 S1 2.6359(19) . ?
Bi1 S2 2.639(2) . ?
Bi1 O1 2.733(6) . ?
Bi1 N2 2.747(6) . ?
Bi1 N1 2.777(6) . ?
S1 C11 1.757(7) . ?
S3 C21 1.758(7) . ?
S2 C31 1.761(7) . ?
C1 O1 1.183(11) . ?
C1 N3 1.228(11) . ?
C2 N3 1.365(10) . ?
C3 N3 1.495(12) . ?
C11 C16 1.372(9) . ?
C11 C12 1.385(9) . ?
C12 F12 1.357(7) . ?
C12 C13 1.372(9) . ?
C13 F13 1.334(8) . ?
C13 C14 1.380(11) . ?
C14 F14 1.341(8) . ?
C14 C15 1.373(10) . ?
C15 F15 1.343(8) . ?
C15 C16 1.397(10) . ?
C16 F16 1.348(8) . ?
C21 C22 1.376(10) . ?
C21 C26 1.392(10) . ?
C22 F22 1.331(9) . ?
C22 C23 1.369(11) . ?
C23 F23 1.332(9) . ?
C23 C24 1.372(13) . ?
C24 F24 1.340(9) . ?
C24 C25 1.383(12) . ?
C25 F25 1.363(9) . ?
C25 C26 1.372(10) . ?
C26 F26 1.329(8) . ?
C31 C36 1.380(10) . ?
C31 C32 1.381(9) . ?
C32 F32 1.332(7) . ?
C32 C33 1.380(9) . ?
C33 F33 1.337(8) . ?
C33 C34 1.369(10) . ?
C34 F34 1.347(8) . ?
C34 C35 1.365(11) . ?
C35 F35 1.347(8) . ?
C35 C36 1.379(11) . ?
C36 F36 1.354(8) . ?
C101 N1 1.318(9) . ?
C101 C102 1.394(10) . ?
C102 C103 1.366(10) . ?
C103 C104 1.371(11) . ?
C103 C106 1.501(10) . ?
C104 C105 1.381(9) . ?
C105 N1 1.330(9) . ?
C106 C106 1.312(16) 3_767 ?
C301 N2 1.317(8) . ?
C301 C302 1.351(10) . ?
C302 C303 1.361(10) . ?
C303 C304 1.362(9) . ?
C303 C306 1.513(10) . ?
C304 C305 1.355(10) . ?
C305 N2 1.313(9) . ?
C306 C306 1.509(14) 3_877 ?
